data_7015957
loop_
_publ_author_name
'Rao, Sowmya'
'Ganesamoorthy, Chelladurai'
'Mobin, Shaikh M.'
'Balakrishna, Maravanji S.'

_publ_section_title
;
 New hexaphosphane ligands 1,3,5-C(6)H(3){p-C(6)H(4)N(PX(2))(2)}(3) [X
 = Cl, F, C(6)H(3)OMe(C(3)H(5))]: Synthesis, derivatization and
 palladium(ii) and platinum(ii) complexes.
;
_journal_issue 22
_journal_name_full 'Dalton transactions (Cambridge, England : 2003)'
_journal_page_first 5841
_journal_page_last 5843
_journal_paper_doi 10.1039/c1dt10459d
_journal_volume 40
_journal_year 2011
_chemical_formula_sum 'C24 H15 Cl12 N3 P6'
_chemical_formula_weight 956.61
_chemical_name_systematic
;
?
;
_space_group_IT_number 14
_symmetry_cell_setting monoclinic
_symmetry_space_group_name_Hall '-P 2ybc'
_symmetry_space_group_name_H-M 'P 1 21/c 1'
_atom_sites_solution_hydrogens geom
_atom_sites_solution_primary direct
_atom_sites_solution_secondary difmap
_audit_creation_method SHELXL-97
_cell_angle_alpha 90.000(5)
_cell_angle_beta 104.265(5)
_cell_angle_gamma 90.000(5)
_cell_formula_units_Z 4
_cell_length_a 13.162(5)
_cell_length_b 18.095(5)
_cell_length_c 16.316(5)
_cell_measurement_reflns_used 3980
_cell_measurement_temperature 150(2)
_cell_measurement_theta_max 33.0527
_cell_measurement_theta_min 3.1004
_cell_volume 3766(2)
_computing_cell_refinement 'CrysAlis RED, Oxford Diffraction Ltd.,'
_computing_data_collection 'CrysAlis CCD, Oxford Diffraction Ltd.,'
_computing_data_reduction 'CrysAlis RED, Oxford Diffraction Ltd.,'
_computing_molecular_graphics Ortep3
_computing_publication_material Shelx97
_computing_structure_refinement 'SHELXL-97 (Sheldrick, 1997)'
_computing_structure_solution 'SHELXS-97 (Sheldrick, 1997)'
_diffrn_ambient_temperature 150(2)
_diffrn_detector_area_resol_mean 15.9948
_diffrn_measured_fraction_theta_full 0.998
_diffrn_measured_fraction_theta_max 0.998
_diffrn_measurement_device_type 'OXFORD DIFFRACTION XCALIBUR-S'
_diffrn_measurement_method \w/q-scan
_diffrn_radiation_monochromator graphite
_diffrn_radiation_source 'Enhance (Mo) X-ray Source'
_diffrn_radiation_type MoK\a
_diffrn_radiation_wavelength 0.71073
_diffrn_reflns_av_R_equivalents 0.0527
_diffrn_reflns_av_sigmaI/netI 0.0673
_diffrn_reflns_limit_h_max 15
_diffrn_reflns_limit_h_min -15
_diffrn_reflns_limit_k_max 21
_diffrn_reflns_limit_k_min -21
_diffrn_reflns_limit_l_max 19
_diffrn_reflns_limit_l_min -19
_diffrn_reflns_number 29974
_diffrn_reflns_theta_full 25.00
_diffrn_reflns_theta_max 25.00
_diffrn_reflns_theta_min 3.33
_exptl_absorpt_coefficient_mu 1.162
_exptl_absorpt_correction_T_max 0.8636
_exptl_absorpt_correction_T_min 0.7759
_exptl_absorpt_correction_type multi-scan
_exptl_absorpt_process_details
;
CrysAlis RED, Oxford Diffraction Ltd.,
Version 1.171.31.7 (release 18-10-2006 CrysAlis171 .NET)
(compiled Oct 18 2006,16:28:17)
Empirical absorption correction using spherical harmonics,
implemented in SCALE3 ABSPACK scaling algorithm.
;
_exptl_crystal_colour yellow
_exptl_crystal_density_diffrn 1.687
_exptl_crystal_density_method 'not measured'
_exptl_crystal_description block
_exptl_crystal_F_000 1896
_exptl_crystal_size_max 0.23
_exptl_crystal_size_mid 0.16
_exptl_crystal_size_min 0.13
_refine_diff_density_max 0.502
_refine_diff_density_min -0.485
_refine_diff_density_rms 0.068
_refine_ls_extinction_method none
_refine_ls_goodness_of_fit_ref 0.847
_refine_ls_hydrogen_treatment riding
_refine_ls_matrix_type full
_refine_ls_number_parameters 406
_refine_ls_number_reflns 6623
_refine_ls_number_restraints 0
_refine_ls_restrained_S_all 0.847
_refine_ls_R_factor_all 0.0703
_refine_ls_R_factor_gt 0.0386
_refine_ls_shift/su_max 0.001
_refine_ls_shift/su_mean 0.000
_refine_ls_structure_factor_coef Fsqd
_refine_ls_weighting_details 'calc w=1/[\s^2^(Fo^2^)+(0.0499P)^2^+0.0000P] where P=(Fo^2^+2Fc^2^)/3'
_refine_ls_weighting_scheme calc
_refine_ls_wR_factor_gt 0.0848
_refine_ls_wR_factor_ref 0.0903
_reflns_number_gt 4121
_reflns_number_total 6623
_reflns_threshold_expression >2sigma(I)
_cod_data_source_file c1dt10459d.txt
_cod_data_source_block msb041
_cod_depositor_comments
;
The following automatic conversions were performed:
'_symmetry_cell_setting' value 'Monoclinic' changed to 'monoclinic'
according to '/home/saulius/struct/CIF-dictionaries/cif_core.dic'
dictionary named 'cif_core.dic' version 2.4.1 from 2010-06-29.

Automatic conversion script
Id: cif_fix_enum 1555 2011-01-17 13:19:09Z saulius 
;
_cod_original_sg_symbol_H-M 'P 21/c'
_cod_database_code 7015957

loop_
_symmetry_equiv_pos_as_xyz
'x, y, z'
'-x, y+1/2, -z+1/2'
'-x, -y, -z'
'x, -y-1/2, z-1/2'

loop_
_atom_site_label
_atom_site_type_symbol
_atom_site_fract_x
_atom_site_fract_y
_atom_site_fract_z
_atom_site_U_iso_or_equiv
_atom_site_adp_type
_atom_site_occupancy
_atom_site_symmetry_multiplicity
_atom_site_calc_flag
_atom_site_refinement_flags
_atom_site_disorder_assembly
_atom_site_disorder_group
P1 P 0.23550(8) 0.06003(5) 0.99946(6) 0.0385(3) Uani 1 1 d . . .
P2 P 0.07813(8) 0.16737(6) 0.97616(6) 0.0397(3) Uani 1 1 d . . .
P3 P 0.29678(9) 0.72018(6) 0.53035(6) 0.0408(3) Uani 1 1 d . . .
P4 P 0.32882(8) 0.80606(5) 0.67782(6) 0.0377(3) Uani 1 1 d . . .
P5 P 1.04173(9) 0.55906(6) 1.32115(6) 0.0431(3) Uani 1 1 d . . .
P6 P 1.14508(8) 0.52487(6) 1.19572(6) 0.0409(3) Uani 1 1 d . . .
Cl1 Cl 0.36483(10) 0.06132(6) 1.09755(7) 0.0668(4) Uani 1 1 d . . .
Cl2 Cl 0.30914(10) 0.04053(6) 0.90496(7) 0.0623(3) Uani 1 1 d . . .
Cl3 Cl 0.08404(9) 0.26830(6) 1.03189(7) 0.0597(3) Uani 1 1 d . . .
Cl4 Cl 0.02803(8) 0.20346(7) 0.85286(7) 0.0630(3) Uani 1 1 d . . .
Cl5 Cl 0.40521(9) 0.65790(7) 0.49314(6) 0.0569(3) Uani 1 1 d . . .
Cl6 Cl 0.18237(8) 0.64109(6) 0.51831(6) 0.0470(3) Uani 1 1 d . . .
Cl7 Cl 0.22800(8) 0.78224(6) 0.75329(7) 0.0552(3) Uani 1 1 d . . .
Cl8 Cl 0.46140(8) 0.81385(6) 0.77279(6) 0.0448(3) Uani 1 1 d . . .
Cl9 Cl 0.94212(10) 0.49253(6) 1.36392(6) 0.0616(3) Uani 1 1 d . . .
Cl10 Cl 0.95118(12) 0.65179(6) 1.30056(7) 0.0756(4) Uani 1 1 d . . .
Cl11 Cl 1.15382(8) 0.41727(7) 1.15868(8) 0.0693(4) Uani 1 1 d . . .
Cl12 Cl 1.10286(8) 0.57239(7) 1.07968(6) 0.0612(3) Uani 1 1 d . . .
N1 N 0.2072(2) 0.15130(15) 0.98592(17) 0.0328(7) Uani 1 1 d . . .
N2 N 0.3458(2) 0.72256(15) 0.63624(16) 0.0303(7) Uani 1 1 d . . .
N3 N 1.0292(2) 0.52474(16) 1.22286(16) 0.0316(7) Uani 1 1 d . . .
C1 C 0.4872(2) 0.37907(17) 0.94154(19) 0.0222(7) Uani 1 1 d . . .
C2 C 0.4529(2) 0.42639(17) 0.87338(19) 0.0221(7) Uani 1 1 d . . .
H2 H 0.3875 0.4171 0.8345 0.027 Uiso 1 1 calc R . .
C3 C 0.5118(3) 0.48685(17) 0.86075(19) 0.0219(7) Uani 1 1 d . . .
C4 C 0.6079(2) 0.49873(17) 0.91708(19) 0.0225(7) Uani 1 1 d . . .
H4 H 0.6502 0.5389 0.9079 0.027 Uiso 1 1 calc R . .
C5 C 0.6439(2) 0.45296(17) 0.98689(19) 0.0231(8) Uani 1 1 d . . .
C6 C 0.5820(2) 0.39379(17) 0.99825(19) 0.0227(7) Uani 1 1 d . . .
H6 H 0.6052 0.3626 1.0461 0.027 Uiso 1 1 calc R . .
C7 C 0.2809(3) 0.20714(18) 0.9746(2) 0.0283(8) Uani 1 1 d . . .
C8 C 0.2892(3) 0.22598(18) 0.8950(2) 0.0304(8) Uani 1 1 d . . .
H8 H 0.2481 0.2010 0.8469 0.036 Uiso 1 1 calc R . .
C9 C 0.3567(3) 0.28079(17) 0.8849(2) 0.0271(8) Uani 1 1 d . . .
H9 H 0.3614 0.2938 0.8296 0.032 Uiso 1 1 calc R . .
C10 C 0.4187(2) 0.31782(17) 0.95400(19) 0.0229(7) Uani 1 1 d . . .
C11 C 0.4102(3) 0.29780(18) 1.0339(2) 0.0274(8) Uani 1 1 d . . .
H11 H 0.4522 0.3220 1.0821 0.033 Uiso 1 1 calc R . .
C12 C 0.3412(3) 0.24289(18) 1.0444(2) 0.0318(9) Uani 1 1 d . . .
H12 H 0.3354 0.2299 1.0995 0.038 Uiso 1 1 calc R . .
C13 C 0.4685(3) 0.54279(17) 0.79496(19) 0.0229(8) Uani 1 1 d . . .
C14 C 0.3621(3) 0.55761(18) 0.77374(19) 0.0249(8) Uani 1 1 d . . .
H14 H 0.3165 0.5275 0.7963 0.030 Uiso 1 1 calc R . .
C15 C 0.3210(3) 0.61496(18) 0.72073(19) 0.0268(8) Uani 1 1 d . . .
H15 H 0.2478 0.6246 0.7074 0.032 Uiso 1 1 calc R . .
C16 C 0.3862(3) 0.65827(18) 0.68708(19) 0.0271(8) Uani 1 1 d . . .
C17 C 0.4915(3) 0.64197(19) 0.7037(2) 0.0309(8) Uani 1 1 d . . .
H17 H 0.5360 0.6705 0.6782 0.037 Uiso 1 1 calc R . .
C18 C 0.5325(3) 0.58462(18) 0.75705(19) 0.0285(8) Uani 1 1 d . . .
H18 H 0.6052 0.5736 0.7680 0.034 Uiso 1 1 calc R . .
C19 C 0.7441(2) 0.47038(18) 1.04878(19) 0.0231(7) Uani 1 1 d . . .
C20 C 0.7785(3) 0.54309(18) 1.0606(2) 0.0268(8) Uani 1 1 d . . .
H20 H 0.7368 0.5812 1.0290 0.032 Uiso 1 1 calc R . .
C21 C 0.8712(3) 0.56115(19) 1.11690(19) 0.0282(8) Uani 1 1 d . . .
H21 H 0.8946 0.6110 1.1232 0.034 Uiso 1 1 calc R . .
C22 C 0.9300(3) 0.50567(19) 1.16425(19) 0.0259(8) Uani 1 1 d . . .
C23 C 0.8973(3) 0.43361(19) 1.1553(2) 0.0279(8) Uani 1 1 d . . .
H23 H 0.9379 0.3960 1.1887 0.033 Uiso 1 1 calc R . .
C24 C 0.8050(2) 0.41604(18) 1.09734(19) 0.0246(8) Uani 1 1 d . . .
H24 H 0.7828 0.3660 1.0906 0.030 Uiso 1 1 calc R . .

loop_
_atom_site_aniso_label
_atom_site_aniso_U_11
_atom_site_aniso_U_22
_atom_site_aniso_U_33
_atom_site_aniso_U_23
_atom_site_aniso_U_13
_atom_site_aniso_U_12
P1 0.0427(6) 0.0268(5) 0.0427(6) 0.0058(5) 0.0043(5) -0.0085(5)
P2 0.0356(6) 0.0376(6) 0.0461(6) 0.0057(5) 0.0107(5) -0.0071(5)
P3 0.0538(7) 0.0347(6) 0.0271(5) 0.0064(4) -0.0028(5) -0.0095(5)
P4 0.0429(6) 0.0275(6) 0.0383(6) 0.0032(4) 0.0014(5) 0.0001(5)
P5 0.0508(7) 0.0477(7) 0.0266(5) -0.0081(5) 0.0017(5) 0.0009(5)
P6 0.0259(6) 0.0519(7) 0.0427(6) -0.0134(5) 0.0045(5) -0.0077(5)
Cl1 0.0723(8) 0.0448(7) 0.0634(7) 0.0164(5) -0.0212(6) -0.0053(6)
Cl2 0.0851(9) 0.0397(7) 0.0700(8) -0.0023(5) 0.0342(7) 0.0028(6)
Cl3 0.0647(8) 0.0395(6) 0.0837(8) -0.0045(6) 0.0353(7) -0.0033(5)
Cl4 0.0440(7) 0.0804(9) 0.0570(7) 0.0259(6) -0.0022(5) -0.0050(6)
Cl5 0.0572(7) 0.0790(8) 0.0387(6) -0.0092(5) 0.0198(5) -0.0152(6)
Cl6 0.0412(6) 0.0521(7) 0.0409(5) -0.0061(5) -0.0029(5) -0.0122(5)
Cl7 0.0490(7) 0.0460(7) 0.0756(7) -0.0075(5) 0.0247(6) 0.0004(5)
Cl8 0.0485(6) 0.0472(6) 0.0348(5) -0.0052(4) 0.0027(4) -0.0113(5)
Cl9 0.0900(9) 0.0624(8) 0.0409(6) 0.0024(5) 0.0322(6) -0.0046(6)
Cl10 0.1338(12) 0.0493(7) 0.0435(6) -0.0040(5) 0.0216(7) 0.0308(7)
Cl11 0.0377(6) 0.0635(8) 0.1104(10) -0.0398(7) 0.0252(6) -0.0065(5)
Cl12 0.0428(6) 0.1027(10) 0.0410(6) -0.0035(6) 0.0163(5) -0.0160(6)
N1 0.0346(18) 0.0265(17) 0.0345(16) 0.0056(13) 0.0029(14) -0.0062(13)
N2 0.0355(18) 0.0251(16) 0.0257(15) 0.0057(13) -0.0012(13) -0.0036(13)
N3 0.0245(17) 0.0400(19) 0.0285(16) -0.0069(13) 0.0030(13) -0.0025(13)
C1 0.0217(18) 0.0208(18) 0.0248(17) -0.0036(14) 0.0070(15) 0.0025(14)
C2 0.0195(18) 0.0212(19) 0.0244(17) -0.0023(14) 0.0032(14) -0.0007(14)
C3 0.0244(19) 0.0196(18) 0.0225(17) -0.0010(14) 0.0073(14) 0.0043(14)
C4 0.0214(19) 0.0190(18) 0.0280(18) -0.0017(15) 0.0080(15) -0.0023(14)
C5 0.0217(18) 0.0230(19) 0.0260(18) -0.0032(14) 0.0086(15) 0.0042(14)
C6 0.0268(19) 0.0167(18) 0.0237(17) 0.0032(14) 0.0047(15) 0.0045(14)
C7 0.028(2) 0.0220(19) 0.034(2) 0.0054(16) 0.0050(16) -0.0041(15)
C8 0.030(2) 0.027(2) 0.0306(19) -0.0018(16) 0.0001(16) -0.0034(16)
C9 0.030(2) 0.0225(19) 0.0288(18) 0.0056(15) 0.0066(16) 0.0012(15)
C10 0.0194(18) 0.0198(18) 0.0272(18) 0.0026(15) 0.0015(14) 0.0025(14)
C11 0.027(2) 0.026(2) 0.0259(18) -0.0012(15) -0.0007(15) -0.0038(15)
C12 0.036(2) 0.029(2) 0.0302(19) 0.0085(16) 0.0081(17) 0.0006(17)
C13 0.028(2) 0.0200(19) 0.0204(17) -0.0037(14) 0.0056(15) -0.0025(14)
C14 0.027(2) 0.0244(19) 0.0244(18) 0.0014(15) 0.0086(15) -0.0049(15)
C15 0.0265(19) 0.028(2) 0.0235(18) -0.0005(15) 0.0023(15) -0.0007(15)
C16 0.031(2) 0.024(2) 0.0223(17) 0.0019(15) 0.0000(15) -0.0043(16)
C17 0.034(2) 0.030(2) 0.0303(19) 0.0007(16) 0.0104(16) -0.0082(16)
C18 0.026(2) 0.031(2) 0.0273(18) 0.0054(16) 0.0037(16) -0.0007(15)
C19 0.0237(19) 0.026(2) 0.0205(17) -0.0026(14) 0.0077(14) -0.0001(15)
C20 0.0236(19) 0.030(2) 0.0283(19) 0.0027(15) 0.0086(15) 0.0026(15)
C21 0.030(2) 0.025(2) 0.0294(19) -0.0043(16) 0.0070(16) -0.0021(16)
C22 0.0221(19) 0.036(2) 0.0200(17) -0.0044(16) 0.0067(15) -0.0038(16)
C23 0.0244(19) 0.033(2) 0.0257(18) 0.0025(16) 0.0046(15) 0.0055(16)
C24 0.0247(19) 0.0230(19) 0.0260(17) 0.0007(15) 0.0060(15) -0.0008(15)

loop_
_atom_type_symbol
_atom_type_description
_atom_type_scat_dispersion_real
_atom_type_scat_dispersion_imag
_atom_type_scat_source
C C 0.0033 0.0016 'International Tables Vol C Tables 4.2.6.8 and 6.1.1.4'
H H 0.0000 0.0000 'International Tables Vol C Tables 4.2.6.8 and 6.1.1.4'
N N 0.0061 0.0033 'International Tables Vol C Tables 4.2.6.8 and 6.1.1.4'
Cl Cl 0.1484 0.1585 'International Tables Vol C Tables 4.2.6.8 and 6.1.1.4'
P P 0.1023 0.0942 'International Tables Vol C Tables 4.2.6.8 and 6.1.1.4'

loop_
_geom_angle_atom_site_label_1
_geom_angle_atom_site_label_2
_geom_angle_atom_site_label_3
_geom_angle
_geom_angle_site_symmetry_1
_geom_angle_site_symmetry_3
_geom_angle_publ_flag
N1 P1 Cl1 101.90(10) . . ?
N1 P1 Cl2 101.52(11) . . ?
Cl1 P1 Cl2 97.78(8) . . ?
N1 P2 Cl3 100.69(11) . . ?
N1 P2 Cl4 102.62(11) . . ?
Cl3 P2 Cl4 96.87(7) . . ?
N2 P3 Cl5 101.61(11) . . ?
N2 P3 Cl6 101.65(11) . . ?
Cl5 P3 Cl6 97.93(7) . . ?
N2 P4 Cl8 101.20(10) . . ?
N2 P4 Cl7 102.71(11) . . ?
Cl8 P4 Cl7 96.71(6) . . ?
N3 P5 Cl9 100.86(11) . . ?
N3 P5 Cl10 103.28(11) . . ?
Cl9 P5 Cl10 98.29(8) . . ?
N3 P6 Cl12 100.82(11) . . ?
N3 P6 Cl11 101.30(11) . . ?
Cl12 P6 Cl11 98.62(7) . . ?
C7 N1 P1 124.4(2) . . ?
C7 N1 P2 123.9(2) . . ?
P1 N1 P2 111.27(16) . . ?
C16 N2 P3 123.9(2) . . ?
C16 N2 P4 123.5(2) . . ?
P3 N2 P4 112.20(15) . . ?
C22 N3 P6 123.3(2) . . ?
C22 N3 P5 124.9(2) . . ?
P6 N3 P5 111.40(15) . . ?
C6 C1 C2 118.6(3) . . ?
C6 C1 C10 122.3(3) . . ?
C2 C1 C10 119.0(3) . . ?
C3 C2 C1 121.5(3) . . ?
C3 C2 H2 119.3 . . ?
C1 C2 H2 119.3 . . ?
C2 C3 C4 118.5(3) . . ?
C2 C3 C13 121.1(3) . . ?
C4 C3 C13 120.0(3) . . ?
C3 C4 C5 121.4(3) . . ?
C3 C4 H4 119.3 . . ?
C5 C4 H4 119.3 . . ?
C6 C5 C4 118.4(3) . . ?
C6 C5 C19 121.8(3) . . ?
C4 C5 C19 119.7(3) . . ?
C5 C6 C1 121.5(3) . . ?
C5 C6 H6 119.3 . . ?
C1 C6 H6 119.3 . . ?
C12 C7 C8 120.1(3) . . ?
C12 C7 N1 119.4(3) . . ?
C8 C7 N1 120.5(3) . . ?
C9 C8 C7 119.9(3) . . ?
C9 C8 H8 120.0 . . ?
C7 C8 H8 120.0 . . ?
C8 C9 C10 121.4(3) . . ?
C8 C9 H9 119.3 . . ?
C10 C9 H9 119.3 . . ?
C11 C10 C9 118.1(3) . . ?
C11 C10 C1 121.4(3) . . ?
C9 C10 C1 120.5(3) . . ?
C10 C11 C12 120.8(3) . . ?
C10 C11 H11 119.6 . . ?
C12 C11 H11 119.6 . . ?
C7 C12 C11 119.7(3) . . ?
C7 C12 H12 120.1 . . ?
C11 C12 H12 120.1 . . ?
C14 C13 C18 118.1(3) . . ?
C14 C13 C3 119.9(3) . . ?
C18 C13 C3 121.9(3) . . ?
C15 C14 C13 121.4(3) . . ?
C15 C14 H14 119.3 . . ?
C13 C14 H14 119.3 . . ?
C16 C15 C14 119.6(3) . . ?
C16 C15 H15 120.2 . . ?
C14 C15 H15 120.2 . . ?
C15 C16 C17 119.8(3) . . ?
C15 C16 N2 120.6(3) . . ?
C17 C16 N2 119.6(3) . . ?
C16 C17 C18 120.3(3) . . ?
C16 C17 H17 119.8 . . ?
C18 C17 H17 119.8 . . ?
C17 C18 C13 120.5(3) . . ?
C17 C18 H18 119.8 . . ?
C13 C18 H18 119.8 . . ?
C24 C19 C20 118.0(3) . . ?
C24 C19 C5 122.0(3) . . ?
C20 C19 C5 120.0(3) . . ?
C21 C20 C19 121.5(3) . . ?
C21 C20 H20 119.2 . . ?
C19 C20 H20 119.2 . . ?
C20 C21 C22 118.9(3) . . ?
C20 C21 H21 120.5 . . ?
C22 C21 H21 120.5 . . ?
C23 C22 C21 121.0(3) . . ?
C23 C22 N3 120.2(3) . . ?
C21 C22 N3 118.9(3) . . ?
C22 C23 C24 119.5(3) . . ?
C22 C23 H23 120.2 . . ?
C24 C23 H23 120.2 . . ?
C23 C24 C19 121.0(3) . . ?
C23 C24 H24 119.5 . . ?
C19 C24 H24 119.5 . . ?

loop_
_geom_bond_atom_site_label_1
_geom_bond_atom_site_label_2
_geom_bond_distance
_geom_bond_site_symmetry_2
_geom_bond_publ_flag
P1 N1 1.695(3) . ?
P1 Cl1 2.0290(15) . ?
P1 Cl2 2.0439(17) . ?
P2 N1 1.692(3) . ?
P2 Cl3 2.0330(16) . ?
P2 Cl4 2.0628(15) . ?
P3 N2 1.689(3) . ?
P3 Cl5 2.0255(17) . ?
P3 Cl6 2.0514(15) . ?
P4 N2 1.693(3) . ?
P4 Cl8 2.0331(14) . ?
P4 Cl7 2.0660(16) . ?
P5 N3 1.690(3) . ?
P5 Cl9 2.0263(17) . ?
P5 Cl10 2.0376(17) . ?
P6 N3 1.690(3) . ?
P6 Cl12 2.0285(16) . ?
P6 Cl11 2.0502(16) . ?
N1 C7 1.444(4) . ?
N2 C16 1.452(4) . ?
N3 C22 1.457(4) . ?
C1 C6 1.384(4) . ?
C1 C2 1.388(4) . ?
C1 C10 1.475(4) . ?
C2 C3 1.386(4) . ?
C2 H2 0.9500 . ?
C3 C4 1.384(4) . ?
C3 C13 1.483(4) . ?
C4 C5 1.393(4) . ?
C4 H4 0.9500 . ?
C5 C6 1.385(4) . ?
C5 C19 1.485(4) . ?
C6 H6 0.9500 . ?
C7 C12 1.379(4) . ?
C7 C8 1.373(5) . ?
C8 C9 1.368(4) . ?
C8 H8 0.9500 . ?
C9 C10 1.390(4) . ?
C9 H9 0.9500 . ?
C10 C11 1.384(4) . ?
C11 C12 1.385(4) . ?
C11 H11 0.9500 . ?
C12 H12 0.9500 . ?
C13 C14 1.384(4) . ?
C13 C18 1.386(4) . ?
C14 C15 1.374(4) . ?
C14 H14 0.9500 . ?
C15 C16 1.373(4) . ?
C15 H15 0.9500 . ?
C16 C17 1.377(5) . ?
C17 C18 1.376(4) . ?
C17 H17 0.9500 . ?
C18 H18 0.9500 . ?
C19 C24 1.387(4) . ?
C19 C20 1.389(4) . ?
C20 C21 1.374(4) . ?
C20 H20 0.9500 . ?
C21 C22 1.381(4) . ?
C21 H21 0.9500 . ?
C22 C23 1.370(4) . ?
C23 C24 1.380(4) . ?
C23 H23 0.9500 . ?
C24 H24 0.9500 . ?

loop_
_geom_torsion_atom_site_label_1
_geom_torsion_atom_site_label_2
_geom_torsion_atom_site_label_3
_geom_torsion_atom_site_label_4
_geom_torsion
_geom_torsion_site_symmetry_1
_geom_torsion_site_symmetry_2
_geom_torsion_site_symmetry_3
_geom_torsion_site_symmetry_4
_geom_torsion_publ_flag
Cl1 P1 N1 C7 53.2(3) . . . . ?
Cl2 P1 N1 C7 -47.4(3) . . . . ?
Cl1 P1 N1 P2 -133.29(14) . . . . ?
Cl2 P1 N1 P2 126.11(14) . . . . ?
Cl3 P2 N1 C7 -39.7(3) . . . . ?
Cl4 P2 N1 C7 60.0(3) . . . . ?
Cl3 P2 N1 P1 146.84(13) . . . . ?
Cl4 P2 N1 P1 -113.55(14) . . . . ?
Cl5 P3 N2 C16 -45.2(3) . . . . ?
Cl6 P3 N2 C16 55.5(3) . . . . ?
Cl5 P3 N2 P4 141.78(14) . . . . ?
Cl6 P3 N2 P4 -117.49(15) . . . . ?
Cl8 P4 N2 C16 41.5(3) . . . . ?
Cl7 P4 N2 C16 -58.1(3) . . . . ?
Cl8 P4 N2 P3 -145.39(14) . . . . ?
Cl7 P4 N2 P3 115.01(15) . . . . ?
Cl12 P6 N3 C22 42.0(3) . . . . ?
Cl11 P6 N3 C22 -59.2(3) . . . . ?
Cl12 P6 N3 P5 -131.16(15) . . . . ?
Cl11 P6 N3 P5 127.67(15) . . . . ?
Cl9 P5 N3 C22 44.6(3) . . . . ?
Cl10 P5 N3 C22 -56.7(3) . . . . ?
Cl9 P5 N3 P6 -142.42(14) . . . . ?
Cl10 P5 N3 P6 116.27(15) . . . . ?
C6 C1 C2 C3 0.8(5) . . . . ?
C10 C1 C2 C3 177.0(3) . . . . ?
C1 C2 C3 C4 1.2(5) . . . . ?
C1 C2 C3 C13 -171.5(3) . . . . ?
C2 C3 C4 C5 -2.3(5) . . . . ?
C13 C3 C4 C5 170.6(3) . . . . ?
C3 C4 C5 C6 1.2(5) . . . . ?
C3 C4 C5 C19 -176.1(3) . . . . ?
C4 C5 C6 C1 0.9(5) . . . . ?
C19 C5 C6 C1 178.2(3) . . . . ?
C2 C1 C6 C5 -1.9(5) . . . . ?
C10 C1 C6 C5 -178.0(3) . . . . ?
P1 N1 C7 C12 -90.7(4) . . . . ?
P2 N1 C7 C12 96.6(3) . . . . ?
P1 N1 C7 C8 90.9(4) . . . . ?
P2 N1 C7 C8 -81.7(4) . . . . ?
C12 C7 C8 C9 -0.6(5) . . . . ?
N1 C7 C8 C9 177.7(3) . . . . ?
C7 C8 C9 C10 0.7(5) . . . . ?
C8 C9 C10 C11 -0.1(5) . . . . ?
C8 C9 C10 C1 -177.1(3) . . . . ?
C6 C1 C10 C11 35.3(5) . . . . ?
C2 C1 C10 C11 -140.7(3) . . . . ?
C6 C1 C10 C9 -147.8(3) . . . . ?
C2 C1 C10 C9 36.2(4) . . . . ?
C9 C10 C11 C12 -0.6(5) . . . . ?
C1 C10 C11 C12 176.4(3) . . . . ?
C8 C7 C12 C11 -0.1(5) . . . . ?
N1 C7 C12 C11 -178.4(3) . . . . ?
C10 C11 C12 C7 0.6(5) . . . . ?
C2 C3 C13 C14 30.9(5) . . . . ?
C4 C3 C13 C14 -141.7(3) . . . . ?
C2 C3 C13 C18 -153.1(3) . . . . ?
C4 C3 C13 C18 34.2(5) . . . . ?
C18 C13 C14 C15 -4.0(5) . . . . ?
C3 C13 C14 C15 172.1(3) . . . . ?
C13 C14 C15 C16 0.7(5) . . . . ?
C14 C15 C16 C17 2.8(5) . . . . ?
C14 C15 C16 N2 -175.2(3) . . . . ?
P3 N2 C16 C15 -89.4(4) . . . . ?
P4 N2 C16 C15 82.9(4) . . . . ?
P3 N2 C16 C17 92.6(3) . . . . ?
P4 N2 C16 C17 -95.2(4) . . . . ?
C15 C16 C17 C18 -3.1(5) . . . . ?
N2 C16 C17 C18 175.0(3) . . . . ?
C16 C17 C18 C13 -0.3(5) . . . . ?
C14 C13 C18 C17 3.7(5) . . . . ?
C3 C13 C18 C17 -172.3(3) . . . . ?
C6 C5 C19 C24 29.5(5) . . . . ?
C4 C5 C19 C24 -153.3(3) . . . . ?
C6 C5 C19 C20 -149.2(3) . . . . ?
C4 C5 C19 C20 28.1(4) . . . . ?
C24 C19 C20 C21 1.7(5) . . . . ?
C5 C19 C20 C21 -179.5(3) . . . . ?
C19 C20 C21 C22 -1.7(5) . . . . ?
C20 C21 C22 C23 0.4(5) . . . . ?
C20 C21 C22 N3 179.0(3) . . . . ?
P6 N3 C22 C23 88.2(4) . . . . ?
P5 N3 C22 C23 -99.6(3) . . . . ?
P6 N3 C22 C21 -90.4(4) . . . . ?
P5 N3 C22 C21 81.8(4) . . . . ?
C21 C22 C23 C24 0.8(5) . . . . ?
N3 C22 C23 C24 -177.7(3) . . . . ?
C22 C23 C24 C19 -0.8(5) . . . . ?
C20 C19 C24 C23 -0.4(5) . . . . ?
C5 C19 C24 C23 -179.1(3) . . . . ?

loop_
_cod_related_entry_id
_cod_related_entry_database
_cod_related_entry_code
1 ChemSpider 30652825
